data_7245967
loop_
_publ_author_name
'Garc\'ia-Raso, Angel'
'Terr\'on, Angel'
'Fiol, Juan J.'
'L\'opez-Zafra, Adela'
'Pic\'o, Gemma'
'V\'azquez-L\'opez, Ezequiel M.'
'Barcel\'o-Oliver, Miquel'
'Frontera, Antonio'

_publ_section_title
;
 Synthesis, structural characterization and DFT study of
 N-(pyrimidyl)-\w-amino acids/peptide: \b-alanine, \g-aminobutyric acid,
 5-aminovaleric acid, 6-aminohexanoic acid and glycylglycine
;
_journal_issue 2
_journal_name_full CrystEngComm
_journal_page_first 233
_journal_page_last 244
_journal_paper_doi 10.1039/D2CE01293F
_journal_volume 25
_journal_year 2023
_chemical_formula_moiety 'C10 H15 N3 O2'
_chemical_formula_sum 'C10 H15 N3 O2'
_chemical_formula_weight 209.25
_space_group_crystal_system monoclinic
_space_group_IT_number 14
_space_group_name_Hall '-P 2ybc'
_space_group_name_H-M_alt 'P 1 21/c 1'
_atom_sites_solution_hydrogens mixed
_atom_sites_solution_primary direct
_audit_creation_date 2022-11-14
_audit_creation_method
;
Olex2 1.3
(compiled 2020.11.12 svn.r5f609507 for OlexSys, GUI svn.r6408)
;
_audit_update_record
;
2022-11-14 deposited with the CCDC.	2022-11-24 downloaded from the CCDC.
;
_cell_angle_alpha 90
_cell_angle_beta 102.643(2)
_cell_angle_gamma 90
_cell_formula_units_Z 4
_cell_length_a 6.7614(3)
_cell_length_b 17.1948(7)
_cell_length_c 9.2263(4)
_cell_measurement_reflns_used 8076
_cell_measurement_temperature 173(2)
_cell_measurement_theta_max 28.31
_cell_measurement_theta_min 2.55
_cell_volume 1046.65(8)
_computing_cell_refinement 'Bruker SAINT'
_computing_data_collection 'Bruker APEX3'
_computing_data_reduction 'Bruker SAINT'
_computing_molecular_graphics 'Olex2 1.3 (Dolomanov et al., 2009)'
_computing_publication_material 'Olex2 1.3 (Dolomanov et al., 2009)'
_computing_structure_refinement 'XL  (Sheldrick, 2008)'
_computing_structure_solution 'SHELXS  (Sheldrick, 2008)'
_diffrn_ambient_temperature 173.15
_diffrn_measured_fraction_theta_full 1.000
_diffrn_measured_fraction_theta_max 0.997
_diffrn_measurement_device_type 'Bruker D8 Venture Photon 100 CMOS'
_diffrn_measurement_method '\f and \w scans'
_diffrn_radiation_type MoK\a
_diffrn_radiation_wavelength 0.71073
_diffrn_reflns_av_R_equivalents 0.0298
_diffrn_reflns_av_unetI/netI 0.0227
_diffrn_reflns_Laue_measured_fraction_full 1.000
_diffrn_reflns_Laue_measured_fraction_max 0.997
_diffrn_reflns_limit_h_max 9
_diffrn_reflns_limit_h_min -9
_diffrn_reflns_limit_k_max 22
_diffrn_reflns_limit_k_min -22
_diffrn_reflns_limit_l_max 12
_diffrn_reflns_limit_l_min -11
_diffrn_reflns_number 15512
_diffrn_reflns_point_group_measured_fraction_full 1.000
_diffrn_reflns_point_group_measured_fraction_max 0.997
_diffrn_reflns_theta_full 25.242
_diffrn_reflns_theta_max 28.374
_diffrn_reflns_theta_min 2.369
_exptl_absorpt_coefficient_mu 0.095
_exptl_absorpt_correction_T_max 0.7457
_exptl_absorpt_correction_T_min 0.7172
_exptl_absorpt_correction_type multi-scan
_exptl_absorpt_process_details 'SADABS-2016/2 (Bruker AXS Inc.)'
_exptl_crystal_colour colourless
_exptl_crystal_colour_primary colourless
_exptl_crystal_density_diffrn 1.328
_exptl_crystal_density_method 'not measured'
_exptl_crystal_description prism
_exptl_crystal_F_000 448
_exptl_crystal_size_max 0.276
_exptl_crystal_size_mid 0.147
_exptl_crystal_size_min 0.085
_refine_diff_density_max 0.314
_refine_diff_density_min -0.296
_refine_diff_density_rms 0.052
_refine_ls_extinction_method none
_refine_ls_goodness_of_fit_ref 1.048
_refine_ls_hydrogen_treatment mixed
_refine_ls_matrix_type full
_refine_ls_number_parameters 144
_refine_ls_number_reflns 2609
_refine_ls_number_restraints 0
_refine_ls_restrained_S_all 1.048
_refine_ls_R_factor_all 0.0430
_refine_ls_R_factor_gt 0.0369
_refine_ls_shift/su_max 0.001
_refine_ls_shift/su_mean 0.000
_refine_ls_structure_factor_coef Fsqd
_refine_ls_weighting_details 'w=1/[\s^2^(Fo^2^)+(0.0508P)^2^+0.3666P] where P=(Fo^2^+2Fc^2^)/3'
_refine_ls_weighting_scheme calc
_refine_ls_wR_factor_gt 0.0964
_refine_ls_wR_factor_ref 0.1001
_reflns_Friedel_coverage 0.000
_reflns_number_gt 2304
_reflns_number_total 2609
_reflns_threshold_expression 'I > 2\s(I)'
_cod_data_source_file d2ce01293f2.cif
_cod_data_source_block 32061802_0m
_cod_depositor_comments 'Adding full bibliography for 7245964--7245971.cif.'
_cod_database_code 7245967
_shelx_shelxl_version_number 2019/1
_shelx_space_group_comment
;
The symmetry employed for this shelxl refinement is uniquely defined
by the following loop, which should always be used as a source of
symmetry information in preference to the above space-group names.
They are only intended as comments.
;
_olex2_refinement_description
;
1. Fixed Uiso
 At 1.2 times of:
  All C(H) groups, All C(H,H) groups
2.a Secondary CH2 refined with riding coordinates:
 C3(H3A,H3B), C4(H4A,H4B), C5(H5A,H5B), C6(H6A,H6B), C7(H7A,H7B)
2.b Aromatic/amide H refined with riding coordinates:
 C4'(H4'), C5'(H5'), C6'(H6')
;
_olex2_submission_special_instructions 'No special instructions were received'

loop_
_space_group_symop_operation_xyz
'x, y, z'
'-x, y+1/2, -z+1/2'
'-x, -y, -z'
'x, -y-1/2, z-1/2'

loop_
_atom_site_label
_atom_site_type_symbol
_atom_site_fract_x
_atom_site_fract_y
_atom_site_fract_z
_atom_site_U_iso_or_equiv
_atom_site_adp_type
_atom_site_occupancy
_atom_site_site_symmetry_order
_atom_site_calc_flag
_atom_site_refinement_flags_posn
_atom_site_refinement_flags_adp
_atom_site_refinement_flags_occupancy
_atom_site_disorder_assembly
_atom_site_disorder_group
O1 O 1.15126(11) 0.65339(4) 0.39873(8) 0.01627(18) Uani 1 1 d . . . . .
H1 H 1.211(3) 0.6063(11) 0.374(2) 0.048(5) Uiso 1 1 d . . . . .
O2 O 1.37553(13) 0.70713(4) 0.28389(10) 0.0215(2) Uani 1 1 d . . . . .
C2 C 1.24147(15) 0.71378(6) 0.35271(11) 0.0138(2) Uani 1 1 d . . . . .
C3 C 1.17059(16) 0.79232(6) 0.39384(12) 0.0164(2) Uani 1 1 d . . . . .
H3A H 1.140652 0.824980 0.303310 0.020 Uiso 1 1 calc R U . . .
H3B H 1.283697 0.817293 0.464949 0.020 Uiso 1 1 calc R U . . .
C4 C 0.98517(15) 0.79240(6) 0.46190(11) 0.0136(2) Uani 1 1 d . . . . .
H4A H 1.009268 0.756788 0.548295 0.016 Uiso 1 1 calc R U . . .
H4B H 0.867380 0.772422 0.387939 0.016 Uiso 1 1 calc R U . . .
C5 C 0.93496(14) 0.87326(6) 0.51223(11) 0.0132(2) Uani 1 1 d . . . . .
H5A H 1.054335 0.894449 0.583025 0.016 Uiso 1 1 calc R U . . .
H5B H 0.903522 0.908430 0.425263 0.016 Uiso 1 1 calc R U . . .
C6 C 0.75467(15) 0.87045(6) 0.58638(11) 0.0138(2) Uani 1 1 d . . . . .
H6A H 0.634393 0.851323 0.513743 0.017 Uiso 1 1 calc R U . . .
H6B H 0.784032 0.833015 0.669857 0.017 Uiso 1 1 calc R U . . .
C7 C 0.70593(15) 0.94920(6) 0.64469(11) 0.0141(2) Uani 1 1 d . . . . .
H7A H 0.824073 0.968421 0.719268 0.017 Uiso 1 1 calc R U . . .
H7B H 0.675865 0.987166 0.562119 0.017 Uiso 1 1 calc R U . . .
N8 N 0.53111(13) 0.94162(5) 0.71228(10) 0.01434(19) Uani 1 1 d . . . . .
H8 H 0.490(2) 0.8950(9) 0.7303(17) 0.028(4) Uiso 1 1 d . . . . .
N1' N 0.30335(13) 0.98511(5) 0.84659(9) 0.01343(19) Uani 1 1 d . . . . .
C2' C 0.45537(14) 1.00157(6) 0.77622(11) 0.0119(2) Uani 1 1 d . . . . .
N3' N 0.53452(13) 1.07286(5) 0.76508(10) 0.01450(19) Uani 1 1 d . . . . .
C4' C 0.45585(16) 1.13072(6) 0.83068(12) 0.0161(2) Uani 1 1 d . . . . .
H4' H 0.507650 1.181710 0.824805 0.019 Uiso 1 1 calc R U . . .
C5' C 0.30241(16) 1.12034(6) 0.90699(12) 0.0163(2) Uani 1 1 d . . . . .
H5' H 0.249503 1.162322 0.953738 0.020 Uiso 1 1 calc R U . . .
C6' C 0.23118(15) 1.04521(6) 0.91087(11) 0.0156(2) Uani 1 1 d . . . . .
H6' H 0.125656 1.035832 0.961791 0.019 Uiso 1 1 calc R U . . .

loop_
_atom_site_aniso_label
_atom_site_aniso_U_11
_atom_site_aniso_U_22
_atom_site_aniso_U_33
_atom_site_aniso_U_23
_atom_site_aniso_U_13
_atom_site_aniso_U_12
O1 0.0178(4) 0.0108(3) 0.0232(4) 0.0004(3) 0.0107(3) -0.0001(3)
O2 0.0247(4) 0.0144(4) 0.0317(4) 0.0029(3) 0.0197(3) 0.0033(3)
C2 0.0133(5) 0.0134(5) 0.0154(5) 0.0014(4) 0.0046(4) 0.0011(4)
C3 0.0171(5) 0.0123(5) 0.0227(5) -0.0007(4) 0.0108(4) -0.0002(4)
C4 0.0129(4) 0.0120(4) 0.0173(5) -0.0008(4) 0.0065(4) -0.0004(3)
C5 0.0125(4) 0.0121(4) 0.0165(5) -0.0004(4) 0.0065(4) -0.0002(3)
C6 0.0136(4) 0.0137(5) 0.0157(5) -0.0005(4) 0.0068(4) -0.0001(4)
C7 0.0138(4) 0.0138(4) 0.0168(5) -0.0003(4) 0.0080(4) -0.0004(4)
N8 0.0166(4) 0.0109(4) 0.0184(4) -0.0008(3) 0.0103(3) -0.0012(3)
N1' 0.0139(4) 0.0126(4) 0.0154(4) -0.0001(3) 0.0069(3) -0.0004(3)
C2' 0.0122(4) 0.0130(4) 0.0108(4) 0.0017(3) 0.0034(3) 0.0002(3)
N3' 0.0170(4) 0.0117(4) 0.0159(4) 0.0008(3) 0.0062(3) -0.0013(3)
C4' 0.0185(5) 0.0119(4) 0.0179(5) 0.0014(4) 0.0041(4) -0.0005(4)
C5' 0.0189(5) 0.0123(5) 0.0187(5) -0.0013(4) 0.0065(4) 0.0030(4)
C6' 0.0150(5) 0.0166(5) 0.0172(5) -0.0002(4) 0.0079(4) 0.0007(4)

loop_
_atom_type_symbol
_atom_type_description
_atom_type_scat_dispersion_real
_atom_type_scat_dispersion_imag
_atom_type_scat_source
C C 0.0033 0.0016 'International Tables Vol C Tables 4.2.6.8 and 6.1.1.4'
H H 0.0000 0.0000 'International Tables Vol C Tables 4.2.6.8 and 6.1.1.4'
N N 0.0061 0.0033 'International Tables Vol C Tables 4.2.6.8 and 6.1.1.4'
O O 0.0106 0.0060 'International Tables Vol C Tables 4.2.6.8 and 6.1.1.4'

loop_
_geom_angle_atom_site_label_1
_geom_angle_atom_site_label_2
_geom_angle_atom_site_label_3
_geom_angle
_geom_angle_site_symmetry_1
_geom_angle_site_symmetry_3
_geom_angle_publ_flag
C2 O1 H1 109.8(11) . . ?
O1 C2 C3 115.36(9) . . ?
O2 C2 O1 122.79(9) . . ?
O2 C2 C3 121.83(9) . . ?
C2 C3 H3A 108.2 . . ?
C2 C3 H3B 108.2 . . ?
C2 C3 C4 116.16(8) . . ?
H3A C3 H3B 107.4 . . ?
C4 C3 H3A 108.2 . . ?
C4 C3 H3B 108.2 . . ?
C3 C4 H4A 109.1 . . ?
C3 C4 H4B 109.1 . . ?
C3 C4 C5 112.63(8) . . ?
H4A C4 H4B 107.8 . . ?
C5 C4 H4A 109.1 . . ?
C5 C4 H4B 109.1 . . ?
C4 C5 H5A 109.4 . . ?
C4 C5 H5B 109.4 . . ?
H5A C5 H5B 108.0 . . ?
C6 C5 C4 111.14(8) . . ?
C6 C5 H5A 109.4 . . ?
C6 C5 H5B 109.4 . . ?
C5 C6 H6A 109.0 . . ?
C5 C6 H6B 109.0 . . ?
H6A C6 H6B 107.8 . . ?
C7 C6 C5 112.81(8) . . ?
C7 C6 H6A 109.0 . . ?
C7 C6 H6B 109.0 . . ?
C6 C7 H7A 109.8 . . ?
C6 C7 H7B 109.8 . . ?
H7A C7 H7B 108.3 . . ?
N8 C7 C6 109.31(8) . . ?
N8 C7 H7A 109.8 . . ?
N8 C7 H7B 109.8 . . ?
C7 N8 H8 118.9(10) . . ?
C2' N8 C7 122.81(8) . . ?
C2' N8 H8 116.8(10) . . ?
C6' N1' C2' 116.02(9) . . ?
N8 C2' N1' 116.78(9) . . ?
N8 C2' N3' 117.87(9) . . ?
N3' C2' N1' 125.35(9) . . ?
C4' N3' C2' 116.00(9) . . ?
N3' C4' H4' 118.3 . . ?
N3' C4' C5' 123.44(9) . . ?
C5' C4' H4' 118.3 . . ?
C4' C5' H5' 122.0 . . ?
C6' C5' C4' 115.92(9) . . ?
C6' C5' H5' 122.0 . . ?
N1' C6' C5' 123.26(10) . . ?
N1' C6' H6' 118.4 . . ?
C5' C6' H6' 118.4 . . ?

loop_
_geom_bond_atom_site_label_1
_geom_bond_atom_site_label_2
_geom_bond_distance
_geom_bond_site_symmetry_2
_geom_bond_publ_flag
O1 H1 0.956(18) . ?
O1 C2 1.3205(12) . ?
O2 C2 1.2206(13) . ?
C2 C3 1.5090(13) . ?
C3 H3A 0.9900 . ?
C3 H3B 0.9900 . ?
C3 C4 1.5201(14) . ?
C4 H4A 0.9900 . ?
C4 H4B 0.9900 . ?
C4 C5 1.5273(13) . ?
C5 H5A 0.9900 . ?
C5 H5B 0.9900 . ?
C5 C6 1.5236(13) . ?
C6 H6A 0.9900 . ?
C6 H6B 0.9900 . ?
C6 C7 1.5196(13) . ?
C7 H7A 0.9900 . ?
C7 H7B 0.9900 . ?
C7 N8 1.4580(13) . ?
N8 H8 0.876(16) . ?
N8 C2' 1.3436(13) . ?
N1' C2' 1.3602(13) . ?
N1' C6' 1.3358(13) . ?
C2' N3' 1.3505(13) . ?
N3' C4' 1.3342(13) . ?
C4' H4' 0.9500 . ?
C4' C5' 1.3870(15) . ?
C5' H5' 0.9500 . ?
C5' C6' 1.3820(15) . ?
C6' H6' 0.9500 . ?

loop_
_geom_hbond_atom_site_label_D
_geom_hbond_atom_site_label_H
_geom_hbond_atom_site_label_A
_geom_hbond_distance_DH
_geom_hbond_distance_HA
_geom_hbond_distance_DA
_geom_hbond_angle_DHA
_geom_hbond_site_symmetry_A
_geom_hbond_publ_flag
O1 H1 N1' 0.956(18) 1.729(19) 2.6790(11) 172.1(17) 4_675 yes
N8 H8 O2 0.876(16) 2.024(16) 2.8964(11) 174.0(14) 4_476 yes

loop_
_geom_torsion_atom_site_label_1
_geom_torsion_atom_site_label_2
_geom_torsion_atom_site_label_3
_geom_torsion_atom_site_label_4
_geom_torsion
_geom_torsion_site_symmetry_1
_geom_torsion_site_symmetry_2
_geom_torsion_site_symmetry_3
_geom_torsion_site_symmetry_4
_geom_torsion_publ_flag
O1 C2 C3 C4 -8.75(13) . . . . ?
O2 C2 C3 C4 172.48(10) . . . . ?
C2 C3 C4 C5 175.08(9) . . . . ?
C3 C4 C5 C6 -177.31(8) . . . . ?
C4 C5 C6 C7 177.28(8) . . . . ?
C5 C6 C7 N8 179.42(8) . . . . ?
C6 C7 N8 C2' 178.64(9) . . . . ?
C7 N8 C2' N1' -174.36(9) . . . . ?
C7 N8 C2' N3' 5.99(15) . . . . ?
N8 C2' N3' C4' -179.68(9) . . . . ?
N1' C2' N3' C4' 0.70(15) . . . . ?
C2' N1' C6' C5' 0.52(15) . . . . ?
C2' N3' C4' C5' 0.19(15) . . . . ?
N3' C4' C5' C6' -0.63(16) . . . . ?
C4' C5' C6' N1' 0.25(16) . . . . ?
C6' N1' C2' N8 179.33(9) . . . . ?
C6' N1' C2' N3' -1.04(15) . . . . ?
